data_4321662
loop_
_publ_author_name
'Xiaolai Zheng'
'Ulli Englert'
'Gerhard E. Herberich'
'J\"org Rosenpl\"anter'

_publ_contact_author
;
      Gerhard E. Herberich
      Institut fuer Anorganische Chemie
      RWTH Aachen
      Prof.-Pirlet-Str.1
      52074 Aachen
      Germany
;
_publ_contact_author_email gerhard.herberich@ac.rwth-aachen.de
_publ_contact_author_fax '(0241) 8888288'
_publ_contact_author_phone '(0241) 804645'
_publ_section_title
;
 Syntheses and Structures of Mg(C5H5BMe)2, Mg(3,5-Me2C5H3BNMe2)2, the
 2,2'-Bipyridine Adduct Mg(C5H5BMe)2(bipy), and the N-Bonded
 Aminoboratabenzene Species Mg(3,5-Me2C5H3BNMe2)2(THF)21
;
_journal_name_full 'Inorganic Chemistry'
_journal_page_first 5579
_journal_page_last 5585
_journal_paper_doi 10.1021/ic000575x
_journal_volume 39
_journal_year 2000
_chemical_compound_source 'see paper'
_chemical_formula_sum 'C22 H24 B2 Mg N2'
_chemical_formula_weight 362.38
_chemical_name_common ' Compound 5'
_chemical_name_systematic ' ?'
_space_group_IT_number 14
_symmetry_cell_setting monoclinic
_symmetry_space_group_name_Hall '-P 2yn'
_symmetry_space_group_name_H-M 'P 1 21/n 1'
_atom_type_scat_source International_Tables_for_Xray_Crystallography
_cell_angle_alpha 90.00
_cell_angle_beta 98.962(9)
_cell_angle_gamma 90.00
_cell_formula_units_Z 4.00
_cell_length_a 10.4664(9)
_cell_length_b 13.776(2)
_cell_length_c 14.236(2)
_cell_measurement_reflns_used 25
_cell_measurement_temperature 228
_cell_measurement_theta_max 29
_cell_measurement_theta_min 24
_cell_volume 2027.6(4)
_computing_cell_refinement CAD4_(Enraf-Nonius,_1977)
_computing_data_collection CAD4_(Enraf-Nonius,_1977)
_computing_data_reduction PROCESS_MolEN_(Fair,_1990)
_computing_molecular_graphics ORTEP_(Johnson,_1976)
_computing_publication_material CIF_VAX_MolEN_(Fair,_1990)
_computing_structure_refinement LSFM_MolEN_(Fair,_1990)
_computing_structure_solution none
_diffrn_ambient_temperature 228
_diffrn_measurement_device Enraf_Nonius_CAD4
_diffrn_measurement_method \q/2\q
_diffrn_radiation_type Cu-K\a
_diffrn_radiation_wavelength 1.54184
_diffrn_reflns_av_R_equivalents 0.057
_diffrn_reflns_limit_h_max 12
_diffrn_reflns_limit_h_min 0
_diffrn_reflns_limit_k_max 17
_diffrn_reflns_limit_k_min -16
_diffrn_reflns_limit_l_max 17
_diffrn_reflns_limit_l_min -17
_diffrn_reflns_number 6068
_diffrn_reflns_theta_max 72.9
_diffrn_reflns_theta_min 5.3
_diffrn_standards_decay_% -1.17
_diffrn_standards_interval_time 80
_diffrn_standards_number 3
_exptl_absorpt_coefficient_mu 0.775
_exptl_absorpt_correction_T_max 0.999
_exptl_absorpt_correction_T_min 0.895
_exptl_absorpt_correction_type empirical
_exptl_crystal_colour orange
_exptl_crystal_density_diffrn 1.19
_exptl_crystal_density_meas ?
_exptl_crystal_description rod
_exptl_crystal_F_000 768
_exptl_crystal_size_max 0.70
_exptl_crystal_size_mid 0.35
_exptl_crystal_size_min 0.30
_refine_diff_density_max 0.4246
_refine_diff_density_min -0.2447
_refine_ls_extinction_method none
_refine_ls_goodness_of_fit_obs 1.413
_refine_ls_hydrogen_treatment see_paper
_refine_ls_matrix_type full
_refine_ls_number_parameters 301
_refine_ls_number_reflns 2902
_refine_ls_number_restraints 64
_refine_ls_R_factor_obs 0.064
_refine_ls_shift/esd_max 0.012
_refine_ls_structure_factor_coef F
_refine_ls_weighting_details 'w = 4Fo^2^/ (\s^2^(Fo^2^) + 0.0012 Fo^4^)'
_refine_ls_weighting_scheme calc
_refine_ls_wR_factor_obs 0.068
_reflns_number_observed 2902
_reflns_number_total 3971
_reflns_observed_criterion >1.0\s(I)
_cod_data_source_file ic000575x_4.cif
_cod_data_source_block COMP5
_cod_depositor_comments
;
The following automatic conversions were performed:

'_exptl_crystal_density_meas' value 'none' was changed to '?' - the
value is perceived as not measured.

Automatic conversion script
Id: cif_fix_values 3008 2015-01-20 13:52:24Z robertas 

The following automatic conversions were performed:

'_refine_ls_weighting_scheme' value '4Fo^2^/ (\s^2^(Fo^2^) + 0.0012
Fo^4^)' was changed to 'calc'. New tag '_refine_ls_weighting_details'
was created. The value of the new tag was set to 'w = 4Fo^2^/
(\s^2^(Fo^2^) + 0.0012 Fo^4^)'.

Automatic conversion script
Id: cif_fix_values 3143 2015-03-26 13:38:13Z robertas 
;
_cod_original_cell_volume 2027.5(5)
_cod_original_formula_sum 'C22 H24 B2 Mg1 N2'
_cod_database_code 4321662

loop_
_symmetry_equiv_pos_as_xyz
'x, y, z'
'-x+1/2, y+1/2, -z+1/2'
'-x, -y, -z'
'x-1/2, -y-1/2, z-1/2'

loop_
_atom_site_aniso_label
_atom_site_aniso_U_11
_atom_site_aniso_U_22
_atom_site_aniso_U_33
_atom_site_aniso_U_12
_atom_site_aniso_U_13
_atom_site_aniso_U_23
Mg 0.0393(4) 0.0299(4) 0.0366(4) 0.0038(4) 0.0098(3) 0.0039(4)
B1 0.042(2) 0.037(1) 0.058(2) 0.012(1) 0.003(1) 0.007(2)
C10 0.075(2) 0.037(2) 0.105(3) 0.008(2) -0.001(2) 0.009(2)
C12 0.050(1) 0.055(2) 0.045(1) 0.011(1) 0.011(1) 0.013(1)
C13 0.057(2) 0.056(2) 0.051(2) 0.014(2) -0.009(1) -0.006(2)
C14 0.040(1) 0.055(2) 0.083(2) -0.003(1) -0.008(2) 0.011(2)
C15 0.036(1) 0.068(2) 0.066(2) 0.006(1) 0.007(1) 0.025(2)
C16 0.044(1) 0.057(2) 0.048(2) 0.021(1) 0.006(1) 0.003(1)
N1 0.041(1) 0.035(1) 0.036(1) -0.0006(9) 0.0093(9) 0.0010(9)
N2 0.033(1) 0.037(1) 0.039(1) -0.0015(9) 0.0103(8) 0.0044(9)
C30 0.031(1) 0.030(1) 0.044(1) 0.000(1) 0.003(1) -0.001(1)
C31 0.049(1) 0.038(1) 0.056(2) 0.006(1) 0.006(1) 0.002(1)
C32 0.051(2) 0.049(2) 0.064(2) 0.010(1) 0.007(1) -0.014(1)
C33 0.051(2) 0.061(2) 0.047(1) 0.003(1) 0.012(1) -0.014(1)
C34 0.053(1) 0.049(1) 0.040(1) 0.004(1) 0.013(1) -0.001(1)
C35 0.028(1) 0.036(1) 0.041(1) -0.007(1) 0.002(1) 0.002(1)
C36 0.051(1) 0.037(1) 0.051(2) -0.008(1) 0.002(1) 0.011(1)
C37 0.056(2) 0.057(2) 0.049(2) -0.014(1) 0.003(1) 0.023(1)
C38 0.047(1) 0.072(2) 0.039(1) -0.007(1) 0.011(1) 0.013(1)
C39 0.043(1) 0.053(2) 0.043(1) -0.002(1) 0.014(1) 0.002(1)

loop_
_atom_site_label
_atom_site_fract_x
_atom_site_fract_y
_atom_site_fract_z
_atom_site_U_iso_or_equiv
_atom_site_thermal_displace_type
_atom_site_calc_flag
Mg 0.04283(8) 0.60254(6) 0.76921(6) 0.0348(2) Ueq .
B1 0.1527(3) 0.4415(2) 0.8194(3) 0.0461(9) Ueq .
C10 0.0860(4) 0.3379(2) 0.8047(3) 0.074(1) Ueq .
C12 0.1523(3) 0.5037(2) 0.9062(2) 0.0497(8) Ueq .
C13 0.2271(3) 0.5883(2) 0.9197(2) 0.0566(9) Ueq .
C14 0.2963(3) 0.6225(2) 0.8516(3) 0.0611(9) Ueq .
C15 0.2927(3) 0.5741(2) 0.7666(2) 0.0567(8) Ueq .
C16 0.2224(3) 0.4891(2) 0.7465(2) 0.0498(8) Ueq .
B2 -0.2371(5) 0.6115(4) 0.7154(4) 0.041(1) Uiso .
C20 -0.3002(5) 0.6401(4) 0.8050(3) 0.057(1) Uiso .
C22 -0.1492(4) 0.5237(3) 0.7136(3) 0.0359(9) Uiso .
C23 -0.1079(4) 0.4976(3) 0.6271(3) 0.040(1) Uiso .
C24 -0.1387(4) 0.5496(3) 0.5444(3) 0.042(1) Uiso .
C25 -0.2152(4) 0.6355(3) 0.5423(3) 0.044(1) Uiso .
C26 -0.2622(4) 0.6666(3) 0.6218(3) 0.042(1) Uiso .
N1 -0.0039(2) 0.7327(2) 0.8384(1) 0.0369(5) Ueq .
N2 0.0656(2) 0.7112(2) 0.6679(1) 0.0357(5) Ueq .
C30 -0.0104(2) 0.8130(2) 0.7841(2) 0.0353(6) Ueq .
C31 -0.0475(3) 0.9016(2) 0.8179(2) 0.0480(8) Ueq .
C32 -0.0772(3) 0.9077(2) 0.9081(2) 0.0549(8) Ueq .
C33 -0.0683(3) 0.8262(2) 0.9643(2) 0.0528(8) Ueq .
C34 -0.0327(3) 0.7398(2) 0.9265(2) 0.0469(7) Ueq .
C35 0.0249(2) 0.8003(2) 0.6878(2) 0.0353(6) Ueq .
C36 0.0188(3) 0.8754(2) 0.6223(2) 0.0468(7) Ueq .
C37 0.0587(3) 0.8581(2) 0.5358(2) 0.0543(8) Ueq .
C38 0.1007(3) 0.7672(2) 0.5152(2) 0.0522(8) Ueq .
C39 0.1028(3) 0.6961(2) 0.5832(2) 0.0456(7) Ueq .
B3 -0.2046(8) 0.5953(6) 0.6344(6) 0.050(2) Uiso .
C40 -0.1894(7) 0.6005(6) 0.5256(5) 0.055(2) Uiso .
C42 -0.1474(7) 0.5169(5) 0.6970(5) 0.048(2) Uiso .
C43 -0.1765(7) 0.5073(6) 0.7911(5) 0.052(2) Uiso .
C44 -0.2588(7) 0.5737(5) 0.8296(5) 0.048(2) Uiso .
C45 -0.3146(7) 0.6516(5) 0.7706(5) 0.049(2) Uiso .
C46 -0.2882(7) 0.6606(5) 0.6787(5) 0.048(2) Uiso .
H10a 0.150(3) 0.289(3) 0.832(2) 0.07(1) Uiso .
H10b 0.046(4) 0.328(3) 0.732(3) 0.10(2) Uiso .
H10c 0.023(5) 0.330(4) 0.845(3) 0.15(2) Uiso .
H12 0.112(3) 0.485(2) 0.958(2) 0.020(8) Uiso .
H13 0.227(3) 0.625(2) 0.975(2) 0.036(9) Uiso .
H14 0.355(3) 0.678(2) 0.869(2) 0.05(1) Uiso .
H15 0.332(3) 0.607(2) 0.717(2) 0.05(1) Uiso .
H16 0.223(3) 0.460(2) 0.686(2) 0.029(9) Uiso .
H20a -0.3520 0.6991 0.7905 0.0767 Uiso calc
H20b -0.3562 0.5872 0.8202 0.0767 Uiso calc
H20c -0.2326 0.6522 0.8596 0.0767 Uiso calc
H22 -0.1229 0.4856 0.7715 0.0440 Uiso calc
H23 -0.0540 0.4395 0.6263 0.0504 Uiso calc
H24 -0.1080 0.5273 0.4865 0.0549 Uiso calc
H25 -0.2335 0.6729 0.4833 0.0546 Uiso calc
H26 -0.3145 0.7259 0.6181 0.0559 Uiso calc
H31 -0.053(3) 0.955(2) 0.776(2) 0.021(8) Uiso .
H32 -0.107(3) 0.968(2) 0.934(2) 0.038(9) Uiso .
H33 -0.084(3) 0.832(2) 1.034(2) 0.022(8) Uiso .
H34 -0.020(3) 0.680(2) 0.965(2) 0.026(8) Uiso .
H36 -0.006(2) 0.942(2) 0.640(2) 0.024(8) Uiso .
H37 0.060(2) 0.907(2) 0.497(2) 0.018(7) Uiso .
H38 0.129(3) 0.751(2) 0.455(2) 0.032(9) Uiso .
H39 0.122(2) 0.633(2) 0.570(2) 0.014(7) Uiso .
H40a -0.2342 0.6579 0.4961 0.0745 Uiso calc
H40b -0.0974 0.6043 0.5199 0.0745 Uiso calc
H40c -0.2269 0.5419 0.4933 0.0745 Uiso calc
H42 -0.0881 0.4711 0.6733 0.0626 Uiso calc
H43 -0.1375 0.4531 0.8300 0.0659 Uiso calc
H44 -0.2780 0.5648 0.8943 0.0648 Uiso calc
H45 -0.3706 0.6989 0.7957 0.0639 Uiso calc
H46 -0.3276 0.7151 0.6404 0.0656 Uiso calc

loop_
_geom_angle_atom_site_label_1
_geom_angle_atom_site_label_2
_geom_angle_atom_site_label_3
_geom_angle
_geom_angle_publ_flag
B1 Mg C12 34.6(1) ?
B1 Mg C16 34.72(9) ?
B1 Mg C22 91.0(2) ?
B1 Mg N1 136.6(1) ?
B1 Mg N2 135.42(9) ?
B1 Mg C42 90.0(3) ?
C12 Mg C16 59.97(9) ?
C12 Mg C22 106.2(2) ?
C12 Mg N1 101.95(9) ?
C12 Mg N2 145.90(9) ?
C12 Mg C42 108.3(3) ?
C16 Mg C22 107.0(2) ?
C16 Mg N1 144.35(9) ?
C16 Mg N2 100.76(8) ?
C16 Mg C42 103.1(3) ?
C22 Mg N1 107.6(2) ?
C22 Mg N2 106.4(2) ?
C22 Mg C42 5.9(4) ?
N1 Mg N2 77.22(8) ?
N1 Mg C42 112.0(3) ?
N2 Mg C42 103.3(3) ?
Mg B1 C10 125.1(2) ?
Mg B1 C12 71.1(1) ?
Mg B1 C16 71.0(1) ?
C10 B1 C12 124.2(3) ?
C10 B1 C16 123.4(3) ?
C12 B1 C16 112.3(3) ?
B1 C10 H10a 108(2) ?
B1 C10 H10b 110(3) ?
B1 C10 H10c 111(4) ?
H10a C10 H10b 115(3) ?
H10a C10 H10c 100(4) ?
H10b C10 H10c 112(4) ?
Mg C12 B1 74.3(1) ?
Mg C12 C13 80.4(2) ?
Mg C12 H12 123(2) ?
B1 C12 C13 121.0(3) ?
B1 C12 H12 123(2) ?
C13 C12 H12 115(2) ?
C12 C13 C14 122.1(3) ?
C12 C13 H13 119(2) ?
C14 C13 H13 119(2) ?
C13 C14 C15 120.4(3) ?
C13 C14 H14 118(2) ?
C15 C14 H14 122(2) ?
C14 C15 C16 122.0(3) ?
C14 C15 H15 117(2) ?
C16 C15 H15 121(2) ?
Mg C16 B1 74.3(1) ?
Mg C16 C15 80.3(2) ?
Mg C16 H16 119(2) ?
B1 C16 C15 121.5(3) ?
B1 C16 H16 121(2) ?
C15 C16 H16 117(2) ?
C20 B2 C22 122.9(5) ?
C20 B2 C26 123.2(4) ?
C20 B2 B3 169.5(6) ?
C20 B2 C42 130.3(5) ?
C20 B2 C43 82.6(4) ?
C20 B2 C44 36.2(3) ?
C20 B2 C45 18.0(4) ?
C20 B2 C46 89.7(6) ?
C22 B2 C26 113.9(4) ?
C22 B2 B3 66.3(5) ?
C22 B2 C42 8.1(6) ?
C22 B2 C43 40.4(3) ?
C22 B2 C44 86.9(4) ?
C22 B2 C45 139.8(6) ?
C22 B2 C46 146.5(7) ?
C26 B2 B3 47.7(4) ?
C26 B2 C42 106.2(5) ?
C26 B2 C43 153.6(4) ?
C26 B2 C44 158.5(4) ?
C26 B2 C45 105.7(5) ?
C26 B2 C46 33.8(4) ?
B3 B2 C42 58.6(5) ?
B3 B2 C43 106.0(5) ?
B3 B2 C44 151.5(6) ?
B3 B2 C45 151.6(7) ?
B3 B2 C46 80.6(6) ?
C42 B2 C43 47.7(5) ?
C42 B2 C44 94.1(5) ?
C42 B2 C45 146.5(6) ?
C42 B2 C46 138.5(7) ?
C43 B2 C44 46.5(3) ?
C43 B2 C45 99.4(5) ?
C43 B2 C46 166.6(6) ?
C44 B2 C45 53.0(4) ?
C44 B2 C46 124.7(6) ?
C45 B2 C46 72.0(6) ?
B2 C20 C44 81.3(6) ?
B2 C20 C46 31.5(3) ?
B2 C20 H20a 109.0(5) ?
B2 C20 H20b 109.5(5) ?
B2 C20 H20c 110.0(5) ?
B2 C20 H45 116.7(5) ?
C44 C20 C46 111.8(6) ?
C44 C20 H20a 168.3(8) ?
C44 C20 H20b 60.5(5) ?
C44 C20 H20c 70.9(5) ?
C44 C20 H45 157.8(7) ?
C46 C20 H20a 77.7(4) ?
C46 C20 H20b 117.6(5) ?
C46 C20 H20c 126.6(5) ?
C46 C20 H45 85.1(4) ?
H20a C20 H20b 109.5(5) ?
H20a C20 H20c 109.5(6) ?
H20a C20 H45 10.57(7) ?
H20b C20 H20c 109.5(6) ?
H20b C20 H45 99.4(5) ?
H20c C20 H45 111.2(5) ?
Mg C22 B2 96.7(4) ?
Mg C22 C23 92.9(3) ?
Mg C22 B3 99.1(4) ?
Mg C22 C43 95.3(5) ?
Mg C22 H22 81.3(4) ?
Mg C22 H42 87.0(3) ?
B2 C22 C23 119.0(5) ?
B2 C22 B3 49.1(4) ?
B2 C22 C43 84.5(5) ?
B2 C22 H22 120.2(6) ?
B2 C22 H42 151.1(6) ?
C23 C22 B3 69.9(5) ?
C23 C22 C43 154.0(7) ?
C23 C22 H22 120.8(6) ?
C23 C22 H42 32.1(2) ?
B3 C22 C43 132.5(7) ?
B3 C22 H22 169.3(7) ?
B3 C22 H42 102.0(5) ?
C43 C22 H22 37.2(4) ?
C43 C22 H42 123.9(7) ?
H22 C22 H42 88.7(5) ?
C22 C23 C24 123.4(4) ?
C22 C23 B3 58.6(4) ?
C22 C23 C42 3.2(8) ?
C22 C23 H23 118.2(4) ?
C24 C23 B3 64.9(4) ?
C24 C23 C42 123.0(7) ?
C24 C23 H23 118.4(4) ?
B3 C23 C42 58.2(7) ?
B3 C23 H23 176.4(5) ?
C42 C23 H23 118.5(7) ?
C23 C24 C25 120.4(4) ?
C23 C24 B3 67.0(4) ?
C23 C24 C40 135.7(7) ?
C23 C24 H24 119.5(4) ?
C23 C24 H40b 131.4(4) ?
C23 C24 H40c 125.7(4) ?
C25 C24 B3 53.5(3) ?
C25 C24 C40 16.1(6) ?
C25 C24 H24 120.0(4) ?
C25 C24 H40b 68.0(3) ?
C25 C24 H40c 69.6(3) ?
B3 C24 C40 68.8(6) ?
B3 C24 H24 173.0(5) ?
B3 C24 H40b 104.3(4) ?
B3 C24 H40c 98.0(4) ?
C40 C24 H24 104.5(7) ?
C40 C24 H40b 63.7(6) ?
C40 C24 H40c 58.3(6) ?
H24 C24 H40b 73.5(3) ?
H24 C24 H40c 76.3(3) ?
H40b C24 H40c 102.6(4) ?
C24 C25 C26 121.0(4) ?
C24 C25 B3 72.1(4) ?
C24 C25 H25 119.2(4) ?
C26 C25 B3 48.9(4) ?
C26 C25 H25 119.8(4) ?
B3 C25 H25 168.7(6) ?
B2 C26 C25 122.1(4) ?
B2 C26 B3 54.8(5) ?
B2 C26 C46 36.7(5) ?
B2 C26 H26 118.8(4) ?
B2 C26 H46 97.5(4) ?
C25 C26 B3 67.4(5) ?
C25 C26 C46 156.1(7) ?
C25 C26 H26 119.0(4) ?
C25 C26 H46 139.5(4) ?
B3 C26 C46 90.4(7) ?
B3 C26 H26 173.5(6) ?
B3 C26 H46 150.9(6) ?
C46 C26 H26 83.1(6) ?
C46 C26 H46 61.1(5) ?
H26 C26 H46 22.60(9) ?
Mg N1 C30 114.8(1) ?
Mg N1 C34 126.4(2) ?
C30 N1 C34 118.7(2) ?
Mg N2 C35 115.4(1) ?
Mg N2 C39 125.6(2) ?
C35 N2 C39 118.5(2) ?
N1 C30 C31 121.0(2) ?
N1 C30 C35 115.9(2) ?
C31 C30 C35 123.1(2) ?
C30 C31 C32 119.7(3) ?
C30 C31 H31 117(2) ?
C32 C31 H31 123(2) ?
C31 C32 C33 119.4(3) ?
C31 C32 H32 122(2) ?
C33 C32 H32 118(2) ?
C32 C33 C34 118.4(2) ?
C32 C33 H33 119(2) ?
C34 C33 H33 122(2) ?
N1 C34 C33 122.8(3) ?
N1 C34 H34 115(2) ?
C33 C34 H34 122(2) ?
N2 C35 C30 115.8(2) ?
N2 C35 C36 121.5(2) ?
C30 C35 C36 122.7(2) ?
C35 C36 C37 118.8(3) ?
C35 C36 H36 121(2) ?
C37 C36 H36 120(2) ?
C36 C37 C38 119.9(3) ?
C36 C37 H37 118(2) ?
C38 C37 H37 122(2) ?
C37 C38 C39 118.0(3) ?
C37 C38 H38 123(2) ?
C39 C38 H38 119(2) ?
N2 C39 C38 123.2(3) ?
N2 C39 H39 116(2) ?
C38 C39 H39 120(2) ?
B2 B3 C22 64.7(5) ?
B2 B3 C23 116.2(6) ?
B2 B3 C24 164.3(7) ?
B2 B3 C25 141.2(7) ?
B2 B3 C26 77.5(6) ?
B2 B3 C40 164.0(8) ?
B2 B3 C42 73.8(6) ?
B2 B3 C46 40.5(4) ?
C22 B3 C23 51.5(4) ?
C22 B3 C24 99.6(5) ?
C22 B3 C25 153.7(7) ?
C22 B3 C26 141.9(7) ?
C22 B3 C40 131.4(7) ?
C22 B3 C42 9.5(6) ?
C22 B3 C46 105.0(6) ?
C23 B3 C24 48.1(3) ?
C23 B3 C25 102.5(5) ?
C23 B3 C26 165.8(7) ?
C23 B3 C40 79.9(5) ?
C23 B3 C42 42.5(5) ?
C23 B3 C46 156.3(7) ?
C24 B3 C25 54.4(4) ?
C24 B3 C26 118.1(7) ?
C24 B3 C40 31.8(3) ?
C24 B3 C42 90.6(6) ?
C24 B3 C46 155.2(7) ?
C25 B3 C26 63.7(5) ?
C25 B3 C40 22.9(3) ?
C25 B3 C42 144.9(8) ?
C25 B3 C46 101.1(6) ?
C26 B3 C40 86.5(6) ?
C26 B3 C42 151.2(9) ?
C26 B3 C46 37.8(4) ?
C40 B3 C42 122.2(8) ?
C40 B3 C46 123.5(7) ?
C42 B3 C46 113.9(8) ?
C24 C40 B3 79.4(7) ?
C24 C40 H25 162.0(9) ?
C24 C40 H40a 169.(1) ?
C24 C40 H40b 61.5(6) ?
C24 C40 H40c 70.8(7) ?
B3 C40 H25 115.6(7) ?
B3 C40 H40a 109.9(7) ?
B3 C40 H40b 109.5(7) ?
B3 C40 H40c 109.0(7) ?
H25 C40 H40a 7.4(1) ?
H25 C40 H40b 102.6(6) ?
H25 C40 H40c 110.4(7) ?
H40a C40 H40b 109.5(7) ?
H40a C40 H40c 109.5(7) ?
H40b C40 H40c 109.5(8) ?
Mg C42 B2 89.9(5) ?
Mg C42 C23 95.5(7) ?
Mg C42 B3 97.5(6) ?
Mg C42 C43 85.8(6) ?
Mg C42 H22 74.7(6) ?
Mg C42 H42 86.4(7) ?
B2 C42 C23 127.0(9) ?
B2 C42 B3 47.7(5) ?
B2 C42 C43 73.4(6) ?
B2 C42 H22 101.7(8) ?
B2 C42 H42 166(1) ?
C23 C42 B3 79.3(7) ?
C23 C42 C43 160(1) ?
C23 C42 H22 131(1) ?
C23 C42 H42 39.9(5) ?
B3 C42 C43 120.8(9) ?
B3 C42 H22 149(1) ?
B3 C42 H42 119.(1) ?
C43 C42 H22 30.4(4) ?
C43 C42 H42 120(1) ?
H22 C42 H42 90.8(9) ?
B2 C43 C22 55.1(5) ?
B2 C43 C42 58.9(6) ?
B2 C43 C44 63.4(4) ?
B2 C43 H43 175.5(6) ?
C22 C43 C42 5.8(7) ?
C22 C43 C44 118.5(7) ?
C22 C43 H43 121.7(7) ?
C42 C43 C44 122.2(8) ?
C42 C43 H43 118.1(8) ?
C44 C43 H43 119.7(7) ?
B2 C44 C20 62.5(5) ?
B2 C44 C43 70.1(4) ?
B2 C44 C45 48.2(4) ?
B2 C44 H20b 95.4(5) ?
B2 C44 H20c 90.4(4) ?
B2 C44 H44 169.2(6) ?
C20 C44 C43 132.5(8) ?
C20 C44 C45 16.2(5) ?
C20 C44 H20b 56.4(5) ?
C20 C44 H20c 51.8(4) ?
C20 C44 H44 106.7(7) ?
C43 C44 C45 118.2(6) ?
C43 C44 H20b 135.7(7) ?
C43 C44 H20c 127.5(6) ?
C43 C44 H44 120.4(7) ?
C45 C44 H20b 58.6(5) ?
C45 C44 H20c 64.9(5) ?
C45 C44 H44 121.4(7) ?
H20b C44 H20c 92.9(5) ?
H20b C44 H44 78.5(5) ?
H20c C44 H44 81.1(5) ?
B2 C45 C44 78.8(5) ?
B2 C45 C46 41.5(4) ?
B2 C45 H20b 109.6(6) ?
B2 C45 H45 160.5(8) ?
C44 C45 C46 119.9(7) ?
C44 C45 H20b 44.3(4) ?
C44 C45 H45 119.8(8) ?
C46 C45 H20b 137.3(7) ?
C46 C45 H45 120.2(8) ?
H20b C45 H45 89.2(6) ?
B2 C46 C20 58.7(5) ?
B2 C46 C26 109.5(8) ?
B2 C46 B3 59.0(6) ?
B2 C46 C45 66.5(6) ?
B2 C46 H26 157.7(7) ?
B2 C46 H46 171.4(8) ?
C20 C46 C26 166.1(7) ?
C20 C46 B3 117.6(6) ?
C20 C46 C45 8.3(4) ?
C20 C46 H26 138.1(5) ?
C20 C46 H46 124.9(6) ?
C26 C46 B3 51.8(5) ?
C26 C46 C45 174.0(8) ?
C26 C46 H26 51.3(5) ?
C26 C46 H46 65.7(6) ?
B3 C46 C45 125.0(7) ?
B3 C46 H26 103.1(6) ?
B3 C46 H46 117.3(7) ?
C45 C46 H26 131.6(6) ?
C45 C46 H46 117.7(7) ?
H26 C46 H46 15.1(1) ?

loop_
_geom_bond_atom_site_label_1
_geom_bond_atom_site_label_2
_geom_bond_distance
_geom_bond_publ_flag
Mg B1 2.549(3) ?
Mg C12 2.504(3) ?
Mg C16 2.504(3) ?
Mg C22 2.313(7) ?
Mg N1 2.139(2) ?
Mg N2 2.117(2) ?
Mg C42 2.40(1) ?
B1 C10 1.588(5) ?
B1 C12 1.504(4) ?
B1 C16 1.508(4) ?
C10 H10a 0.98(4) ?
C10 H10b 1.07(4) ?
C10 H10c 0.95(5) ?
C12 C13 1.400(4) ?
C12 H12 0.94(3) ?
C13 C14 1.380(4) ?
C13 H13 0.94(3) ?
C14 C15 1.377(4) ?
C14 H14 0.99(3) ?
C15 C16 1.388(4) ?
C15 H15 0.98(3) ?
C16 H16 0.96(3) ?
B2 C20 1.575(7) ?
B2 C22 1.522(8) ?
B2 C26 1.520(6) ?
B2 B3 1.272(9) ?
B2 C42 1.65(1) ?
B2 C43 1.847(9) ?
B2 C44 1.756(8) ?
B2 C45 1.334(9) ?
B2 C46 0.964(7) ?
C20 C44 1.049(8) ?
C20 C46 1.843(9) ?
C20 H20a 0.980(6) ?
C20 H20b 0.980(6) ?
C20 H20c 0.980(6) ?
C20 H45 1.088(6) ?
C22 C23 1.414(8) ?
C22 B3 1.54(1) ?
C22 C43 1.203(9) ?
C22 H22 0.980(7) ?
C22 H42 1.174(7) ?
C23 C24 1.373(6) ?
C23 B3 1.697(9) ?
C23 C42 1.17(1) ?
C23 H23 0.980(4) ?
C24 C25 1.426(6) ?
C24 B3 1.670(9) ?
C24 C40 0.894(8) ?
C24 H24 0.980(4) ?
C24 H40b 0.960(4) ?
C24 H40c 1.088(4) ?
C25 C26 1.371(6) ?
C25 B3 1.411(9) ?
C25 H25 0.980(5) ?
C26 B3 1.152(8) ?
C26 C46 0.898(6) ?
C26 H26 0.980(4) ?
C26 H46 1.020(4) ?
N1 C30 1.344(3) ?
N1 C34 1.339(3) ?
N2 C35 1.344(3) ?
N2 C39 1.341(3) ?
C30 C31 1.390(3) ?
C30 C35 1.484(3) ?
C31 C32 1.370(4) ?
C31 H31 0.94(3) ?
C32 C33 1.373(4) ?
C32 H32 0.98(3) ?
C33 C34 1.381(4) ?
C33 H33 1.04(2) ?
C34 H34 0.98(3) ?
C35 C36 1.388(3) ?
C36 C37 1.380(4) ?
C36 H36 1.00(3) ?
C37 C38 1.374(4) ?
C37 H37 0.87(3) ?
C38 C39 1.374(4) ?
C38 H38 0.98(3) ?
C39 H39 0.93(3) ?
B3 C40 1.58(1) ?
B3 C42 1.47(1) ?
B3 C46 1.46(1) ?
C40 H25 1.219(8) ?
C40 H40a 0.980(9) ?
C40 H40b 0.980(8) ?
C40 H40c 0.980(8) ?
C42 C43 1.43(1) ?
C42 H22 1.14(1) ?
C42 H42 0.98(1) ?
C43 C44 1.424(9) ?
C43 H43 0.980(7) ?
C44 C45 1.43(1) ?
C44 H20b 1.024(6) ?
C44 H20c 1.179(7) ?
C44 H44 0.980(7) ?
C45 C46 1.38(1) ?
C45 H20b 1.253(8) ?
C45 H45 0.980(8) ?
C46 H26 1.247(7) ?
C46 H46 0.980(7) ?
